data_4300673
loop_
_publ_author_name
'Singh, Sanjay'
'Ahn, Hans-J\"urgen'
'Stasch, Andreas'
'Jancik, Vojtech'
'Roesky, Herbert W.'
'Pal, Aritra'
'Biadene, Mariana'
'Herbst-Irmer, Regine'
'Noltemeyer, Mathias'
'Schmidt, Hans-Georg'

_journal_name_full 'Inorganic Chemistry'
_journal_paper_doi 10.1021/ic0517826
_journal_year 2006
_chemical_formula_sum 'C30 H45 Ga N2'
_chemical_formula_weight 503.40
_space_group_IT_number 14
_symmetry_cell_setting monoclinic
_symmetry_space_group_name_Hall '-P 2ybc'
_symmetry_space_group_name_H-M 'P 1 21/c 1'
_cell_angle_alpha 90.00
_cell_angle_beta 91.43(2)
_cell_angle_gamma 90.00
_cell_formula_units_Z 4
_cell_length_a 8.957(2)
_cell_length_b 9.664(2)
_cell_length_c 33.123(6)
_cell_measurement_temperature 100(2)
_cell_volume 2866.2(10)
_diffrn_ambient_temperature 100(2)
_exptl_crystal_density_diffrn 1.167
_cod_original_sg_symbol_H-M 'P 21/c'
_cod_database_code 4300673

loop_
_symmetry_equiv_pos_as_xyz
'x, y, z'
'-x, y+1/2, -z+1/2'
'-x, -y, -z'
'x, -y-1/2, z-1/2'

loop_
_atom_site_label
_atom_site_type_symbol
_atom_site_fract_x
_atom_site_fract_y
_atom_site_fract_z
_atom_site_U_iso_or_equiv
_atom_site_adp_type
_atom_site_occupancy
_atom_site_symmetry_multiplicity
_atom_site_calc_flag
_atom_site_refinement_flags
_atom_site_disorder_assembly
_atom_site_disorder_group
Ga1 Ga 0.03476(2) 0.90657(2) 0.363799(6) 0.01713(9) Uani 1 1 d . . .
H1 H -0.116(2) 0.864(2) 0.3316(6) 0.021 Uiso 1 1 d . . .
N1 N 0.21727(17) 0.92222(15) 0.33224(4) 0.0182(3) Uani 1 1 d . . .
C1 C 0.2918(2) 0.8088(2) 0.32186(5) 0.0199(4) Uani 1 1 d . . .
N2 N 0.10090(16) 0.73684(16) 0.39232(4) 0.0164(3) Uani 1 1 d . . .
C2 C 0.2697(2) 0.6796(2) 0.33966(6) 0.0194(4) Uani 1 1 d . . .
C3 C 0.1907(2) 0.64784(19) 0.37459(5) 0.0181(4) Uani 1 1 d . . .
C4 C 0.4073(2) 0.8177(2) 0.28945(6) 0.0286(5) Uani 1 1 d . . .
H4A H 0.3612 0.8558 0.2647 0.043 Uiso 1 1 calc R . .
H4B H 0.4464 0.7251 0.2840 0.043 Uiso 1 1 calc R . .
H4C H 0.4892 0.8781 0.2987 0.043 Uiso 1 1 calc R . .
C5 C 0.2134(2) 0.5043(2) 0.39158(6) 0.0257(4) Uani 1 1 d . . .
H5A H 0.1605 0.4960 0.4170 0.038 Uiso 1 1 calc R . .
H5B H 0.3202 0.4879 0.3965 0.038 Uiso 1 1 calc R . .
H5C H 0.1740 0.4359 0.3722 0.038 Uiso 1 1 calc R . .
C6 C 0.0138(2) 1.0644(2) 0.40015(6) 0.0266(5) Uani 1 1 d . . .
H6A H 0.0853 1.0554 0.4229 0.040 Uiso 0.50 1 calc PR . .
H6B H -0.0879 1.0667 0.4103 0.040 Uiso 0.50 1 calc PR . .
H6C H 0.0337 1.1502 0.3855 0.040 Uiso 0.50 1 calc PR . .
H6D H -0.0646 1.1261 0.3896 0.040 Uiso 0.50 1 calc PR . .
H6E H 0.1087 1.1149 0.4021 0.040 Uiso 0.50 1 calc PR . .
H6F H -0.0130 1.0313 0.4270 0.040 Uiso 0.50 1 calc PR . .
C11 C 0.2619(2) 1.0561(2) 0.31742(6) 0.0207(4) Uani 1 1 d . . .
C12 C 0.1884(2) 1.1122(2) 0.28317(6) 0.0260(5) Uani 1 1 d . . .
C13 C 0.2335(3) 1.2425(2) 0.26982(6) 0.0308(5) Uani 1 1 d . . .
H13A H 0.1858 1.2819 0.2466 0.037 Uiso 1 1 calc R . .
C14 C 0.3456(2) 1.3148(2) 0.28965(6) 0.0298(5) Uani 1 1 d . . .
H14A H 0.3757 1.4026 0.2798 0.036 Uiso 1 1 calc R . .
C15 C 0.4141(2) 1.2598(2) 0.32373(6) 0.0284(5) Uani 1 1 d . . .
H15A H 0.4904 1.3111 0.3374 0.034 Uiso 1 1 calc R . .
C16 C 0.3737(2) 1.1302(2) 0.33851(6) 0.0249(4) Uani 1 1 d . . .
C21 C 0.0297(2) 0.70595(19) 0.43000(5) 0.0187(4) Uani 1 1 d . . .
C22 C 0.0961(2) 0.7539(2) 0.46628(6) 0.0223(4) Uani 1 1 d . . .
C23 C 0.0205(2) 0.7315(2) 0.50186(6) 0.0285(5) Uani 1 1 d . . .
H23A H 0.0641 0.7620 0.5267 0.034 Uiso 1 1 calc R . .
C24 C -0.1165(2) 0.6660(2) 0.50184(6) 0.0305(5) Uani 1 1 d . . .
H24A H -0.1667 0.6526 0.5265 0.037 Uiso 1 1 calc R . .
C25 C -0.1803(2) 0.6200(2) 0.46603(6) 0.0277(5) Uani 1 1 d . . .
H25A H -0.2746 0.5752 0.4663 0.033 Uiso 1 1 calc R . .
C26 C -0.1090(2) 0.6380(2) 0.42937(6) 0.0213(4) Uani 1 1 d . . .
C121 C 0.0613(3) 1.0369(2) 0.26108(6) 0.0317(5) Uani 1 1 d . . .
H12A H 0.0522 0.9428 0.2733 0.038 Uiso 1 1 calc R . .
C122 C 0.0914(3) 1.0185(3) 0.21604(7) 0.0505(7) Uani 1 1 d . . .
H12B H 0.1880 0.9727 0.2129 0.076 Uiso 1 1 calc R . .
H12C H 0.0931 1.1093 0.2029 0.076 Uiso 1 1 calc R . .
H12D H 0.0123 0.9617 0.2035 0.076 Uiso 1 1 calc R . .
C123 C -0.0872(3) 1.1134(2) 0.26679(8) 0.0414(6) Uani 1 1 d . . .
H12E H -0.1053 1.1237 0.2957 0.062 Uiso 1 1 calc R . .
H12F H -0.1688 1.0601 0.2541 0.062 Uiso 1 1 calc R . .
H12G H -0.0823 1.2050 0.2542 0.062 Uiso 1 1 calc R . .
C161 C 0.4516(2) 1.0742(2) 0.37640(7) 0.0338(5) Uani 1 1 d . . .
H16A H 0.4042 0.9835 0.3831 0.041 Uiso 1 1 calc R . .
C162 C 0.4330(3) 1.1707(3) 0.41260(7) 0.0388(6) Uani 1 1 d . . .
H16B H 0.3265 1.1868 0.4168 0.058 Uiso 1 1 calc R . .
H16C H 0.4825 1.2591 0.4073 0.058 Uiso 1 1 calc R . .
H16D H 0.4782 1.1281 0.4368 0.058 Uiso 1 1 calc R . .
C163 C 0.6175(3) 1.0480(3) 0.36986(9) 0.0500(7) Uani 1 1 d . . .
H16E H 0.6289 0.9846 0.3471 0.075 Uiso 1 1 calc R . .
H16F H 0.6627 1.0068 0.3943 0.075 Uiso 1 1 calc R . .
H16G H 0.6673 1.1359 0.3641 0.075 Uiso 1 1 calc R . .
C221 C 0.2471(2) 0.8259(2) 0.46719(6) 0.0287(5) Uani 1 1 d . . .
H22A H 0.2643 0.8637 0.4396 0.034 Uiso 1 1 calc R . .
C222 C 0.2551(3) 0.9466(2) 0.49694(7) 0.0363(5) Uani 1 1 d . . .
H22B H 0.1714 1.0098 0.4915 0.054 Uiso 1 1 calc R . .
H22C H 0.3495 0.9964 0.4938 0.054 Uiso 1 1 calc R . .
H22D H 0.2496 0.9112 0.5246 0.054 Uiso 1 1 calc R . .
C223 C 0.3727(3) 0.7228(3) 0.47717(8) 0.0453(6) Uani 1 1 d . . .
H22E H 0.3689 0.6466 0.4577 0.068 Uiso 1 1 calc R . .
H22F H 0.3602 0.6862 0.5045 0.068 Uiso 1 1 calc R . .
H22G H 0.4694 0.7698 0.4758 0.068 Uiso 1 1 calc R . .
C261 C -0.1813(2) 0.5816(2) 0.39081(6) 0.0258(5) Uani 1 1 d . . .
H26A H -0.1152 0.6058 0.3680 0.031 Uiso 1 1 calc R . .
C262 C -0.3349(2) 0.6456(3) 0.38177(8) 0.0429(6) Uani 1 1 d . . .
H26B H -0.3257 0.7466 0.3807 0.064 Uiso 1 1 calc R . .
H26C H -0.4035 0.6201 0.4031 0.064 Uiso 1 1 calc R . .
H26D H -0.3739 0.6113 0.3557 0.064 Uiso 1 1 calc R . .
C263 C -0.1943(3) 0.4237(2) 0.39231(7) 0.0387(6) Uani 1 1 d . . .
H26E H -0.0959 0.3835 0.3985 0.058 Uiso 1 1 calc R . .
H26F H -0.2313 0.3893 0.3661 0.058 Uiso 1 1 calc R . .
H26G H -0.2640 0.3972 0.4133 0.058 Uiso 1 1 calc R . .
H2A H 0.323(2) 0.608(2) 0.3293(6) 0.015(5) Uiso 1 1 d . . .

loop_
_atom_site_aniso_label
_atom_site_aniso_U_11
_atom_site_aniso_U_22
_atom_site_aniso_U_33
_atom_site_aniso_U_23
_atom_site_aniso_U_13
_atom_site_aniso_U_12
Ga1 0.01727(14) 0.01699(15) 0.01723(14) 0.00115(9) 0.00263(9) 0.00215(9)
N1 0.0197(8) 0.0162(8) 0.0187(8) 0.0014(6) 0.0028(6) 0.0001(6)
C1 0.0198(10) 0.0217(10) 0.0182(9) -0.0027(8) 0.0016(7) 0.0005(8)
N2 0.0172(8) 0.0181(8) 0.0140(7) 0.0009(6) 0.0012(6) 0.0006(6)
C2 0.0201(10) 0.0169(10) 0.0214(10) -0.0034(8) 0.0029(8) 0.0036(8)
C3 0.0181(9) 0.0170(10) 0.0190(9) -0.0011(8) -0.0031(7) -0.0003(8)
C4 0.0314(11) 0.0239(11) 0.0314(11) 0.0011(9) 0.0144(9) 0.0028(9)
C5 0.0318(11) 0.0205(10) 0.0250(10) 0.0034(9) 0.0051(8) 0.0056(9)
C6 0.0263(11) 0.0264(11) 0.0271(11) -0.0034(9) 0.0015(9) 0.0036(9)
C11 0.0231(10) 0.0163(10) 0.0233(10) 0.0007(8) 0.0107(8) 0.0008(8)
C12 0.0388(12) 0.0205(11) 0.0189(10) -0.0013(8) 0.0079(9) 0.0025(9)
C13 0.0492(13) 0.0218(11) 0.0217(10) 0.0024(9) 0.0089(9) 0.0029(10)
C14 0.0408(12) 0.0165(10) 0.0329(12) 0.0015(9) 0.0187(10) -0.0005(9)
C15 0.0238(11) 0.0220(11) 0.0400(12) -0.0021(10) 0.0115(9) -0.0027(9)
C16 0.0194(10) 0.0217(10) 0.0341(11) 0.0009(9) 0.0078(8) 0.0020(8)
C21 0.0234(10) 0.0152(9) 0.0175(9) 0.0031(8) 0.0039(8) 0.0042(8)
C22 0.0279(11) 0.0197(10) 0.0193(10) 0.0015(8) 0.0007(8) 0.0042(8)
C23 0.0410(13) 0.0268(11) 0.0177(10) 0.0004(9) 0.0026(9) 0.0043(10)
C24 0.0425(13) 0.0266(11) 0.0230(11) 0.0061(9) 0.0153(9) 0.0044(10)
C25 0.0285(11) 0.0222(11) 0.0331(12) 0.0054(9) 0.0115(9) 0.0009(9)
C26 0.0229(10) 0.0166(10) 0.0246(10) 0.0040(8) 0.0048(8) 0.0030(8)
C121 0.0540(14) 0.0219(11) 0.0189(10) 0.0028(9) -0.0044(9) -0.0037(10)
C122 0.092(2) 0.0375(14) 0.0218(12) 0.0017(11) -0.0043(12) -0.0110(14)
C123 0.0491(15) 0.0289(13) 0.0453(14) 0.0033(11) -0.0168(11) -0.0010(11)
C161 0.0260(11) 0.0233(11) 0.0515(14) 0.0074(10) -0.0097(10) -0.0055(9)
C162 0.0307(12) 0.0451(14) 0.0402(13) 0.0071(11) -0.0094(10) -0.0046(11)
C163 0.0315(13) 0.0356(14) 0.082(2) -0.0082(14) -0.0127(13) 0.0069(11)
C221 0.0311(11) 0.0360(12) 0.0190(10) -0.0010(9) -0.0013(8) -0.0052(10)
C222 0.0369(13) 0.0341(13) 0.0373(13) -0.0066(11) -0.0079(10) -0.0002(10)
C223 0.0301(13) 0.0484(15) 0.0574(16) -0.0196(13) -0.0011(11) 0.0037(11)
C261 0.0226(10) 0.0274(11) 0.0274(11) 0.0027(9) 0.0019(8) -0.0053(9)
C262 0.0286(12) 0.0492(15) 0.0506(15) 0.0023(12) -0.0065(11) 0.0011(11)
C263 0.0456(14) 0.0298(13) 0.0406(13) -0.0024(10) -0.0021(11) -0.0108(11)

loop_
_geom_bond_atom_site_label_1
_geom_bond_atom_site_label_2
_geom_bond_distance
_geom_bond_site_symmetry_2
_geom_bond_publ_flag
Ga1 H1 1.751(19) . y
Ga1 C6 1.955(2) . y
Ga1 N1 1.9680(16) . y
Ga1 N2 1.9764(15) . y
N1 C1 1.333(2) . y
N1 C11 1.444(2) . ?
C1 C2 1.397(3) . y
C1 C4 1.512(3) . ?
N2 C3 1.325(2) . y
N2 C21 1.447(2) . ?
C2 C3 1.405(3) . y
C3 C5 1.508(3) . ?
C11 C16 1.403(3) . ?
C11 C12 1.406(3) . ?
C12 C13 1.397(3) . ?
C12 C121 1.523(3) . ?
C13 C14 1.377(3) . ?
C14 C15 1.378(3) . ?
C15 C16 1.397(3) . ?
C16 C161 1.520(3) . ?
C21 C26 1.405(3) . ?
C21 C22 1.406(3) . ?
C22 C23 1.391(3) . ?
C22 C221 1.521(3) . ?
C23 C24 1.381(3) . ?
C24 C25 1.377(3) . ?
C25 C26 1.397(3) . ?
C26 C261 1.519(3) . ?
C121 C122 1.533(3) . ?
C121 C123 1.538(3) . ?
C161 C163 1.528(3) . ?
C161 C162 1.532(3) . ?
C221 C222 1.528(3) . ?
C221 C223 1.533(3) . ?
C261 C262 1.531(3) . ?
C261 C263 1.532(3) . ?
